data_1512682
loop_
_publ_author_name
'Chun-Yong Xing'
'Qi-Wu Yang'
'Jing-Ze Wang'
'Hai-Bin Song'
'Wen-Qin Zhang'

_publ_section_title
;
 Crystal structure and theoretical computation study on a self-inclusion
 layered discrete CuII and PPz complex
;
_journal_name_full
;
Inorganica Chimica Acta
;
_journal_page_first 31
_journal_page_last 35
_journal_volume 393
_journal_year 2012
_chemical_formula_moiety 'C48 H40.69 Cu N10 O6.35'
_chemical_formula_sum 'C48 H40.69 Cu N10 O6.35'
_chemical_formula_weight 922.70
_space_group_IT_number 15
_symmetry_cell_setting monoclinic
_symmetry_space_group_name_Hall '-C 2yc'
_symmetry_space_group_name_H-M 'C 1 2/c 1'
_atom_sites_solution_hydrogens geom
_atom_sites_solution_primary direct
_atom_sites_solution_secondary difmap
_cell_angle_alpha 90.00
_cell_angle_beta 102.697(3)
_cell_angle_gamma 90.00
_cell_formula_units_Z 4
_cell_length_a 53.737(4)
_cell_length_b 5.7970(6)
_cell_length_c 13.6890(14)
_cell_measurement_reflns_used 6862
_cell_measurement_temperature 113(2)
_cell_measurement_theta_max 28.10
_cell_measurement_theta_min 1.60
_cell_volume 4160.0(7)
_computing_cell_refinement 'CrystalClear-SM Expert 2.0 r2'
_computing_data_collection 'CrystalClear-SM Expert 2.0 r2 (Rigaku, 2009)'
_computing_data_reduction 'CrystalClear-SM Expert 2.0 r2'
_computing_molecular_graphics 'CrystalStructure 4.0'
_computing_publication_material 'CrystalStructure 4.0 (Rigaku, 2009)'
_computing_structure_refinement 'SHELXL-97 (Sheldrick, 1997)'
_computing_structure_solution 'SHELXS-97 (Sheldrick, 1990)'
_diffrn_ambient_temperature 113(2)
_diffrn_detector_area_resol_mean 14.222
_diffrn_measured_fraction_theta_full 0.998
_diffrn_measured_fraction_theta_max 0.998
_diffrn_measurement_device_type 'Rigaku Saturn724 CCD'
_diffrn_measurement_method \w
_diffrn_radiation_monochromator multilayer
_diffrn_radiation_source 'rotating anode'
_diffrn_radiation_type MoK\a
_diffrn_radiation_wavelength 0.71075
_diffrn_reflns_av_R_equivalents 0.0485
_diffrn_reflns_av_sigmaI/netI 0.0486
_diffrn_reflns_limit_h_max 70
_diffrn_reflns_limit_h_min -70
_diffrn_reflns_limit_k_max 7
_diffrn_reflns_limit_k_min -7
_diffrn_reflns_limit_l_max 17
_diffrn_reflns_limit_l_min -17
_diffrn_reflns_number 24875
_diffrn_reflns_theta_full 27.89
_diffrn_reflns_theta_max 27.89
_diffrn_reflns_theta_min 1.55
_diffrn_standards_decay_% 0
_diffrn_standards_interval_count 0
_diffrn_standards_interval_time 0
_diffrn_standards_number 0
_exptl_absorpt_coefficient_mu 0.592
_exptl_absorpt_correction_T_max 0.9883
_exptl_absorpt_correction_T_min 0.9710
_exptl_absorpt_correction_type multi-scan
_exptl_absorpt_process_details Crystalclear
_exptl_crystal_colour green
_exptl_crystal_density_diffrn 1.473
_exptl_crystal_density_method 'not measured'
_exptl_crystal_description block
_exptl_crystal_F_000 1914
_exptl_crystal_size_max 0.05
_exptl_crystal_size_mid 0.04
_exptl_crystal_size_min 0.02
_refine_diff_density_max 0.495
_refine_diff_density_min -0.447
_refine_diff_density_rms 0.078
_refine_ls_extinction_method none
_refine_ls_goodness_of_fit_ref 1.091
_refine_ls_hydrogen_treatment constr
_refine_ls_matrix_type full
_refine_ls_number_parameters 341
_refine_ls_number_reflns 4970
_refine_ls_number_restraints 0
_refine_ls_restrained_S_all 1.091
_refine_ls_R_factor_all 0.0671
_refine_ls_R_factor_gt 0.0505
_refine_ls_shift/su_max 0.001
_refine_ls_shift/su_mean 0.000
_refine_ls_structure_factor_coef Fsqd
_refine_ls_weighting_details 'calc w=1/[\s^2^(Fo^2^)+(0.0738P)^2^+5.6878P] where P=(Fo^2^+2Fc^2^)/3'
_refine_ls_weighting_scheme calc
_refine_ls_wR_factor_gt 0.1446
_refine_ls_wR_factor_ref 0.1527
_reflns_number_gt 3651
_reflns_number_total 4970
_reflns_threshold_expression >2sigma(I)
_cod_data_source_file ICA-2013-394-31-35.cif
_cod_data_source_block shelxl
_cod_database_code 1512682

loop_
_symmetry_equiv_pos_as_xyz
'x, y, z'
'-x, y, -z+1/2'
'x+1/2, y+1/2, z'
'-x+1/2, y+1/2, -z+1/2'
'-x, -y, -z'
'x, -y, z-1/2'
'-x+1/2, -y+1/2, -z'
'x+1/2, -y+1/2, z-1/2'

loop_
_atom_site_label
_atom_site_type_symbol
_atom_site_fract_x
_atom_site_fract_y
_atom_site_fract_z
_atom_site_U_iso_or_equiv
_atom_site_adp_type
_atom_site_occupancy
_atom_site_symmetry_multiplicity
_atom_site_calc_flag
_atom_site_refinement_flags
_atom_site_disorder_assembly
_atom_site_disorder_group
Cu1 Cu 0.5000 0.5000 0.5000 0.02747(17) Uani 1 2 d S . .
N3 N 0.51981(8) 0.2687(11) 0.6604(3) 0.0330(11) Uani 0.826(5) 1 d P A 1
O1 O 0.51777(5) 0.4896(5) 0.6503(2) 0.0375(8) Uani 0.826(5) 1 d P A 1
O2 O 0.51336(12) 0.1475(11) 0.5832(4) 0.0444(15) Uani 0.826(5) 1 d P A 1
O3 O 0.52868(7) 0.1876(8) 0.7431(3) 0.0358(9) Uani 0.826(5) 1 d P A 1
O4 O 0.5166(2) 0.717(2) 0.6494(9) 0.029(3) Uani 0.174(5) 1 d P . 2
H4A H 0.5074 0.7408 0.6915 0.034 Uiso 0.174(5) 1 d PR A 2
H4B H 0.5317 0.7707 0.6600 0.034 Uiso 0.174(5) 1 d PR A 2
O1' O 0.5149(3) -0.072(2) 0.6752(11) 0.041(4) Uani 0.174(5) 1 d P . 2
N3' N 0.5160(3) 0.128(4) 0.653(2) 0.042(7) Uani 0.174(5) 1 d P . 2
O2' O 0.5226(3) 0.278(3) 0.722(2) 0.039(5) Uani 0.174(5) 1 d P . 2
O3' O 0.5117(6) 0.225(3) 0.564(2) 0.027(5) Uani 0.174(5) 1 d P . 2
N1 N 0.46689(4) 0.4563(4) 0.54033(17) 0.0219(5) Uani 1 1 d . A .
N2 N 0.42137(4) 0.3934(4) 0.60141(16) 0.0181(5) Uani 1 1 d . . .
N4 N 0.65299(4) 0.4599(4) 0.86933(19) 0.0243(5) Uani 1 1 d . . .
N5 N 0.68161(4) 0.0524(4) 0.88206(18) 0.0211(5) Uani 1 1 d . . .
C1 C 0.45906(5) 0.6085(5) 0.5995(2) 0.0226(6) Uani 1 1 d . . .
H1 H 0.4692 0.7411 0.6210 0.027 Uiso 1 1 calc R A .
C2 C 0.43617(5) 0.5781(5) 0.63119(19) 0.0185(5) Uani 1 1 d . A .
C3 C 0.42969(5) 0.2419(5) 0.5429(2) 0.0209(5) Uani 1 1 d . A .
H3 H 0.4197 0.1083 0.5217 0.025 Uiso 1 1 calc R . .
C4 C 0.45236(5) 0.2713(5) 0.5116(2) 0.0231(6) Uani 1 1 d . . .
H4 H 0.4575 0.1592 0.4695 0.028 Uiso 1 1 calc R A .
C5 C 0.42869(5) 0.7494(5) 0.6969(2) 0.0210(6) Uani 1 1 d . . .
H5 H 0.4402 0.8720 0.7202 0.025 Uiso 1 1 calc R A .
C6 C 0.40650(5) 0.7447(4) 0.72663(19) 0.0183(5) Uani 1 1 d . A .
H6 H 0.3951 0.6220 0.7024 0.022 Uiso 1 1 calc R . .
C7 C 0.39842(5) 0.9129(5) 0.79332(19) 0.0176(5) Uani 1 1 d . . .
C8 C 0.41142(5) 1.1199(5) 0.82196(19) 0.0198(5) Uani 1 1 d . A .
H8 H 0.4262 1.1557 0.7978 0.024 Uiso 1 1 calc R . .
C9 C 0.40293(6) 1.2727(5) 0.8849(2) 0.0238(6) Uani 1 1 d . . .
H9 H 0.4119 1.4128 0.9033 0.029 Uiso 1 1 calc R A .
C10 C 0.38125(6) 1.2229(5) 0.9217(2) 0.0247(6) Uani 1 1 d . A .
H10 H 0.3756 1.3270 0.9660 0.030 Uiso 1 1 calc R . .
C11 C 0.36808(5) 1.0200(5) 0.8929(2) 0.0241(6) Uani 1 1 d . . .
H11 H 0.3532 0.9854 0.9168 0.029 Uiso 1 1 calc R A .
C12 C 0.37649(5) 0.8669(5) 0.8293(2) 0.0204(5) Uani 1 1 d . A .
H12 H 0.3672 0.7287 0.8098 0.024 Uiso 1 1 calc R . .
C13 C 0.67752(5) 0.4591(5) 0.8629(2) 0.0225(6) Uani 1 1 d . . .
H13 H 0.6854 0.6018 0.8534 0.027 Uiso 1 1 calc R . .
C14 C 0.69208(5) 0.2578(5) 0.86963(19) 0.0199(5) Uani 1 1 d . . .
C15 C 0.65714(5) 0.0531(5) 0.8877(2) 0.0205(5) Uani 1 1 d . . .
H15 H 0.6492 -0.0893 0.8964 0.025 Uiso 1 1 calc R . .
C16 C 0.64293(5) 0.2547(5) 0.8813(2) 0.0208(5) Uani 1 1 d . . .
H16 H 0.6255 0.2460 0.8855 0.025 Uiso 1 1 calc R . .
C17 C 0.71898(5) 0.2654(5) 0.8633(2) 0.0211(6) Uani 1 1 d . . .
H17 H 0.7257 0.4078 0.8464 0.025 Uiso 1 1 calc R . .
C18 C 0.73438(5) 0.0847(5) 0.8798(2) 0.0210(5) Uani 1 1 d . . .
H18 H 0.7270 -0.0553 0.8960 0.025 Uiso 1 1 calc R . .
C19 C 0.76142(5) 0.0745(5) 0.8760(2) 0.0201(5) Uani 1 1 d . . .
C20 C 0.77409(5) 0.2573(5) 0.8399(2) 0.0236(6) Uani 1 1 d . . .
H20 H 0.7650 0.3944 0.8169 0.028 Uiso 1 1 calc R . .
C21 C 0.79944(5) 0.2405(5) 0.8373(2) 0.0268(6) Uani 1 1 d . . .
H21 H 0.8076 0.3643 0.8114 0.032 Uiso 1 1 calc R . .
C22 C 0.81324(5) 0.0421(5) 0.8727(2) 0.0285(7) Uani 1 1 d . . .
H22 H 0.8309 0.0322 0.8727 0.034 Uiso 1 1 calc R . .
C23 C 0.80104(6) -0.1397(5) 0.9077(2) 0.0272(6) Uani 1 1 d . . .
H23 H 0.8103 -0.2759 0.9311 0.033 Uiso 1 1 calc R . .
C24 C 0.77539(5) -0.1240(5) 0.9087(2) 0.0244(6) Uani 1 1 d . . .
H24 H 0.7672 -0.2510 0.9321 0.029 Uiso 1 1 calc R . .

loop_
_atom_site_aniso_label
_atom_site_aniso_U_11
_atom_site_aniso_U_22
_atom_site_aniso_U_33
_atom_site_aniso_U_23
_atom_site_aniso_U_13
_atom_site_aniso_U_12
Cu1 0.0193(3) 0.0343(3) 0.0331(3) 0.0054(2) 0.0151(2) 0.0064(2)
N3 0.0140(17) 0.067(4) 0.0178(19) 0.001(2) 0.0029(15) 0.0054(19)
O1 0.0206(13) 0.0460(19) 0.0468(17) 0.0104(14) 0.0090(12) 0.0006(12)
O2 0.034(2) 0.067(4) 0.029(3) -0.016(3) 0.001(2) 0.014(3)
O3 0.0244(19) 0.052(2) 0.0279(18) 0.0043(17) -0.0009(14) 0.0101(16)
O4 0.017(6) 0.039(8) 0.028(6) -0.004(5) 0.001(5) -0.005(5)
O1' 0.050(9) 0.024(7) 0.050(9) 0.003(6) 0.014(7) 0.000(6)
N3' 0.007(7) 0.022(10) 0.10(2) 0.025(13) 0.013(10) -0.003(7)
O2' 0.017(8) 0.035(11) 0.056(14) 0.000(10) -0.012(9) 0.010(7)
O3' 0.030(9) 0.018(8) 0.033(11) 0.024(6) 0.007(7) 0.008(7)
N1 0.0184(11) 0.0279(13) 0.0211(11) 0.0014(9) 0.0077(9) 0.0038(9)
N2 0.0182(11) 0.0202(11) 0.0165(10) 0.0006(9) 0.0048(8) 0.0001(9)
N4 0.0206(11) 0.0211(12) 0.0305(13) 0.0003(10) 0.0043(10) 0.0026(9)
N5 0.0214(11) 0.0176(11) 0.0250(12) 0.0003(9) 0.0064(9) 0.0016(9)
C1 0.0197(13) 0.0221(13) 0.0285(14) -0.0028(11) 0.0103(11) -0.0012(11)
C2 0.0169(12) 0.0206(12) 0.0186(12) 0.0009(10) 0.0050(10) -0.0007(10)
C3 0.0218(13) 0.0202(13) 0.0199(13) -0.0011(11) 0.0031(10) 0.0000(11)
C4 0.0232(14) 0.0252(14) 0.0224(13) -0.0026(11) 0.0082(11) 0.0041(11)
C5 0.0221(13) 0.0197(13) 0.0227(13) -0.0035(11) 0.0084(11) -0.0040(11)
C6 0.0179(12) 0.0181(12) 0.0192(12) 0.0004(10) 0.0046(10) -0.0006(10)
C7 0.0183(12) 0.0195(12) 0.0150(12) 0.0012(10) 0.0038(10) 0.0036(10)
C8 0.0190(13) 0.0208(13) 0.0196(12) 0.0024(11) 0.0042(10) 0.0001(11)
C9 0.0298(15) 0.0193(13) 0.0214(13) -0.0022(11) 0.0037(11) 0.0005(11)
C10 0.0296(15) 0.0259(14) 0.0188(13) -0.0017(11) 0.0058(11) 0.0094(12)
C11 0.0205(13) 0.0331(15) 0.0206(13) -0.0003(12) 0.0083(11) 0.0050(12)
C12 0.0172(12) 0.0217(13) 0.0225(13) 0.0004(11) 0.0048(10) -0.0004(11)
C13 0.0243(14) 0.0181(13) 0.0251(14) 0.0002(11) 0.0058(11) -0.0015(11)
C14 0.0215(13) 0.0209(13) 0.0177(12) -0.0006(10) 0.0047(10) 0.0001(11)
C15 0.0196(13) 0.0199(13) 0.0225(13) -0.0019(11) 0.0056(11) -0.0029(10)
C16 0.0169(12) 0.0229(13) 0.0225(13) -0.0016(11) 0.0042(10) -0.0003(10)
C17 0.0234(13) 0.0173(12) 0.0230(13) 0.0011(11) 0.0058(11) -0.0031(11)
C18 0.0216(13) 0.0234(13) 0.0186(12) -0.0007(11) 0.0059(11) -0.0023(11)
C19 0.0231(13) 0.0202(12) 0.0174(12) -0.0012(10) 0.0050(10) 0.0022(11)
C20 0.0251(14) 0.0228(14) 0.0233(13) 0.0001(11) 0.0060(11) 0.0006(11)
C21 0.0255(14) 0.0288(15) 0.0270(14) -0.0002(12) 0.0078(12) -0.0034(12)
C22 0.0197(14) 0.0393(17) 0.0265(15) -0.0019(13) 0.0051(12) 0.0033(12)
C23 0.0275(15) 0.0292(15) 0.0247(14) 0.0014(12) 0.0052(12) 0.0090(13)
C24 0.0265(14) 0.0249(14) 0.0225(13) 0.0020(11) 0.0068(11) 0.0022(12)

loop_
_atom_type_symbol
_atom_type_description
_atom_type_scat_dispersion_real
_atom_type_scat_dispersion_imag
_atom_type_scat_source
C C 0.0033 0.0016 'International Tables Vol C Tables 4.2.6.8 and 6.1.1.4'
H H 0.0000 0.0000 'International Tables Vol C Tables 4.2.6.8 and 6.1.1.4'
N N 0.0061 0.0033 'International Tables Vol C Tables 4.2.6.8 and 6.1.1.4'
O O 0.0106 0.0060 'International Tables Vol C Tables 4.2.6.8 and 6.1.1.4'
Cu Cu 0.3201 1.2651 'International Tables Vol C Tables 4.2.6.8 and 6.1.1.4'

loop_
_geom_angle_atom_site_label_1
_geom_angle_atom_site_label_2
_geom_angle_atom_site_label_3
_geom_angle
_geom_angle_site_symmetry_1
_geom_angle_site_symmetry_3
O3' Cu1 O3' 179.998(6) . 5_666
O3' Cu1 N1 89.6(9) . .
O3' Cu1 N1 90.4(9) 5_666 .
O3' Cu1 N1 90.4(9) . 5_666
O3' Cu1 N1 89.6(9) 5_666 5_666
N1 Cu1 N1 180.0 . 5_666
O3' Cu1 O1 121.8(10) . 5_666
O3' Cu1 O1 58.2(10) 5_666 5_666
N1 Cu1 O1 91.97(10) . 5_666
N1 Cu1 O1 88.04(10) 5_666 5_666
O3' Cu1 O1 58.2(10) . .
O3' Cu1 O1 121.8(10) 5_666 .
N1 Cu1 O1 88.04(10) . .
N1 Cu1 O1 91.96(10) 5_666 .
O1 Cu1 O1 179.996(1) 5_666 .
O3' Cu1 O2 2.3(10) . .
O3' Cu1 O2 177.7(10) 5_666 .
N1 Cu1 O2 87.24(17) . .
N1 Cu1 O2 92.76(17) 5_666 .
O1 Cu1 O2 121.81(17) 5_666 .
O1 Cu1 O2 58.19(17) . .
O3' Cu1 O2 177.7(10) . 5_666
O3' Cu1 O2 2.3(10) 5_666 5_666
N1 Cu1 O2 92.75(17) . 5_666
N1 Cu1 O2 87.25(17) 5_666 5_666
O1 Cu1 O2 58.19(17) 5_666 5_666
O1 Cu1 O2 121.81(17) . 5_666
O2 Cu1 O2 179.996(1) . 5_666
O3' Cu1 O4 88.6(10) . 5_666
O3' Cu1 O4 91.4(10) 5_666 5_666
N1 Cu1 O4 89.0(3) . 5_666
N1 Cu1 O4 91.0(3) 5_666 5_666
O1 Cu1 O4 33.4(3) 5_666 5_666
O1 Cu1 O4 146.6(3) . 5_666
O2 Cu1 O4 88.5(3) . 5_666
O2 Cu1 O4 91.5(3) 5_666 5_666
O3' Cu1 O4 91.4(10) . .
O3' Cu1 O4 88.6(10) 5_666 .
N1 Cu1 O4 91.0(3) . .
N1 Cu1 O4 89.0(3) 5_666 .
O1 Cu1 O4 146.6(3) 5_666 .
O1 Cu1 O4 33.4(3) . .
O2 Cu1 O4 91.5(3) . .
O2 Cu1 O4 88.5(3) 5_666 .
O4 Cu1 O4 180.000(2) 5_666 .
O3 N3 O2 123.0(7) . .
O3 N3 O1 119.3(6) . .
O2 N3 O1 117.7(5) . .
N3 O1 Cu1 98.4(3) . .
N3 O2 Cu1 85.4(4) . .
O1' O4 Cu1 134.5(10) 1_565 .
O1' O4 H4A 64.7 1_565 .
Cu1 O4 H4A 120.0 . .
O1' O4 H4B 74.1 1_565 .
Cu1 O4 H4B 120.0 . .
H4A O4 H4B 120.0 . .
N3' O1' O4 147(2) . 1_545
O1' N3' O2' 120(3) . .
O1' N3' O3' 129(3) . .
O2' N3' O3' 111(2) . .
N3' O3' Cu1 141(2) . .
C1 N1 C4 118.1(2) . .
C1 N1 Cu1 120.47(19) . .
C4 N1 Cu1 121.42(18) . .
C3 N2 C2 117.0(2) . .
C16 N4 C13 115.9(2) . .
C15 N5 C14 116.7(2) . .
N1 C1 C2 121.5(3) . .
N1 C1 H1 119.3 . .
C2 C1 H1 119.3 . .
N2 C2 C1 120.5(2) . .
N2 C2 C5 120.4(2) . .
C1 C2 C5 119.1(2) . .
N2 C3 C4 122.6(3) . .
N2 C3 H3 118.7 . .
C4 C3 H3 118.7 . .
N1 C4 C3 120.3(2) . .
N1 C4 H4 119.9 . .
C3 C4 H4 119.9 . .
C6 C5 C2 123.9(2) . .
C6 C5 H5 118.0 . .
C2 C5 H5 118.0 . .
C5 C6 C7 125.4(2) . .
C5 C6 H6 117.3 . .
C7 C6 H6 117.3 . .
C12 C7 C8 118.1(2) . .
C12 C7 C6 118.7(2) . .
C8 C7 C6 123.2(2) . .
C9 C8 C7 120.8(2) . .
C9 C8 H8 119.6 . .
C7 C8 H8 119.6 . .
C8 C9 C10 120.6(3) . .
C8 C9 H9 119.7 . .
C10 C9 H9 119.7 . .
C11 C10 C9 119.1(3) . .
C11 C10 H10 120.4 . .
C9 C10 H10 120.4 . .
C10 C11 C12 120.4(3) . .
C10 C11 H11 119.8 . .
C12 C11 H11 119.8 . .
C11 C12 C7 121.0(3) . .
C11 C12 H12 119.5 . .
C7 C12 H12 119.5 . .
N4 C13 C14 122.9(2) . .
N4 C13 H13 118.5 . .
C14 C13 H13 118.5 . .
N5 C14 C13 120.3(2) . .
N5 C14 C17 118.6(2) . .
C13 C14 C17 121.0(2) . .
N5 C15 C16 122.3(2) . .
N5 C15 H15 118.8 . .
C16 C15 H15 118.8 . .
N4 C16 C15 121.8(2) . .
N4 C16 H16 119.1 . .
C15 C16 H16 119.1 . .
C18 C17 C14 123.6(2) . .
C18 C17 H17 118.2 . .
C14 C17 H17 118.2 . .
C17 C18 C19 127.8(3) . .
C17 C18 H18 116.1 . .
C19 C18 H18 116.1 . .
C24 C19 C20 117.8(3) . .
C24 C19 C18 119.4(3) . .
C20 C19 C18 122.8(2) . .
C21 C20 C19 121.0(3) . .
C21 C20 H20 119.5 . .
C19 C20 H20 119.5 . .
C20 C21 C22 120.2(3) . .
C20 C21 H21 119.9 . .
C22 C21 H21 119.9 . .
C23 C22 C21 119.5(3) . .
C23 C22 H22 120.2 . .
C21 C22 H22 120.2 . .
C22 C23 C24 120.2(3) . .
C22 C23 H23 119.9 . .
C24 C23 H23 119.9 . .
C23 C24 C19 121.3(3) . .
C23 C24 H24 119.4 . .
C19 C24 H24 119.4 . .

loop_
_geom_bond_atom_site_label_1
_geom_bond_atom_site_label_2
_geom_bond_distance
_geom_bond_site_symmetry_2
Cu1 O3' 1.860(16) .
Cu1 O3' 1.861(16) 5_666
Cu1 N1 1.991(2) .
Cu1 N1 1.992(2) 5_666
Cu1 O1 2.070(3) 5_666
Cu1 O1 2.070(3) .
Cu1 O2 2.373(6) .
Cu1 O2 2.373(6) 5_666
Cu1 O4 2.400(12) 5_666
Cu1 O4 2.400(12) .
N3 O3 1.221(6) .
N3 O2 1.253(9) .
N3 O1 1.290(7) .
O4 O1' 1.281(17) 1_565
O4 H4A 0.8497 .
O4 H4B 0.8502 .
O1' N3' 1.20(2) .
O1' O4 1.281(17) 1_545
N3' O2' 1.27(4) .
N3' O3' 1.32(3) .
N1 C1 1.328(4) .
N1 C4 1.334(4) .
N2 C3 1.331(3) .
N2 C2 1.343(3) .
N4 C16 1.332(3) .
N4 C13 1.340(4) .
N5 C15 1.334(3) .
N5 C14 1.344(3) .
C1 C2 1.402(4) .
C1 H1 0.9500 .
C2 C5 1.455(4) .
C3 C4 1.388(4) .
C3 H3 0.9500 .
C4 H4 0.9500 .
C5 C6 1.342(4) .
C5 H5 0.9500 .
C6 C7 1.465(4) .
C6 H6 0.9500 .
C7 C12 1.399(4) .
C7 C8 1.401(4) .
C8 C9 1.381(4) .
C8 H8 0.9500 .
C9 C10 1.397(4) .
C9 H9 0.9500 .
C10 C11 1.385(4) .
C10 H10 0.9500 .
C11 C12 1.387(4) .
C11 H11 0.9500 .
C12 H12 0.9500 .
C13 C14 1.397(4) .
C13 H13 0.9500 .
C14 C17 1.468(4) .
C15 C16 1.388(4) .
C15 H15 0.9500 .
C16 H16 0.9500 .
C17 C18 1.323(4) .
C17 H17 0.9500 .
C18 C19 1.467(4) .
C18 H18 0.9500 .
C19 C24 1.393(4) .
C19 C20 1.407(4) .
C20 C21 1.374(4) .
C20 H20 0.9500 .
C21 C22 1.396(4) .
C21 H21 0.9500 .
C22 C23 1.381(4) .
C22 H22 0.9500 .
C23 C24 1.384(4) .
C23 H23 0.9500 .
C24 H24 0.9500 .

loop_
_geom_torsion_atom_site_label_1
_geom_torsion_atom_site_label_2
_geom_torsion_atom_site_label_3
_geom_torsion_atom_site_label_4
_geom_torsion
_geom_torsion_site_symmetry_1
_geom_torsion_site_symmetry_4
O3 N3 O1 Cu1 -176.7(3) . .
O2 N3 O1 Cu1 5.9(5) . .
O3' Cu1 O1 N3 -6.0(11) . .
O3' Cu1 O1 N3 174.0(11) 5_666 .
N1 Cu1 O1 N3 84.7(2) . .
N1 Cu1 O1 N3 -95.3(2) 5_666 .
O1 Cu1 O1 N3 -81(2) 5_666 .
O2 Cu1 O1 N3 -3.3(3) . .
O2 Cu1 O1 N3 176.7(3) 5_666 .
O4 Cu1 O1 N3 -0.4(6) 5_666 .
O4 Cu1 O1 N3 180(71) . .
O3 N3 O2 Cu1 177.6(4) . .
O1 N3 O2 Cu1 -5.1(4) . .
O3' Cu1 O2 N3 93(28) . .
O3' Cu1 O2 N3 -87(28) 5_666 .
N1 Cu1 O2 N3 -86.1(3) . .
N1 Cu1 O2 N3 93.9(3) 5_666 .
O1 Cu1 O2 N3 -176.7(3) 5_666 .
O1 Cu1 O2 N3 3.3(3) . .
O2 Cu1 O2 N3 -91(5) 5_666 .
O4 Cu1 O2 N3 -175.1(4) 5_666 .
O4 Cu1 O2 N3 4.9(4) . .
O3' Cu1 O4 O1' -172.4(16) . 1_565
O3' Cu1 O4 O1' 7.6(16) 5_666 1_565
N1 Cu1 O4 O1' -82.8(14) . 1_565
N1 Cu1 O4 O1' 97.2(14) 5_666 1_565
O1 Cu1 O4 O1' 12.3(17) 5_666 1_565
O1 Cu1 O4 O1' -167.7(17) . 1_565
O2 Cu1 O4 O1' -170.1(14) . 1_565
O2 Cu1 O4 O1' 9.9(14) 5_666 1_565
O4 Cu1 O4 O1' 95(53) 5_666 1_565
O4 O1' N3' O2' -152(3) 1_545 .
O4 O1' N3' O3' 26(5) 1_545 .
O1' N3' O3' Cu1 150(2) . .
O2' N3' O3' Cu1 -32(4) . .
O3' Cu1 O3' N3' -87(18) 5_666 .
N1 Cu1 O3' N3' -59(3) . .
N1 Cu1 O3' N3' 121(3) 5_666 .
O1 Cu1 O3' N3' -151(3) 5_666 .
O1 Cu1 O3' N3' 29(3) . .
O2 Cu1 O3' N3' -60(27) . .
O2 Cu1 O3' N3' 120(27) 5_666 .
O4 Cu1 O3' N3' -148(3) 5_666 .
O4 Cu1 O3' N3' 32(3) . .
O3' Cu1 N1 C1 118.2(10) . .
O3' Cu1 N1 C1 -61.8(10) 5_666 .
N1 Cu1 N1 C1 91.3(13) 5_666 .
O1 Cu1 N1 C1 -120.0(2) 5_666 .
O1 Cu1 N1 C1 60.0(2) . .
O2 Cu1 N1 C1 118.2(3) . .
O2 Cu1 N1 C1 -61.8(3) 5_666 .
O4 Cu1 N1 C1 -153.3(4) 5_666 .
O4 Cu1 N1 C1 26.7(4) . .
O3' Cu1 N1 C4 -59.7(10) . .
O3' Cu1 N1 C4 120.3(10) 5_666 .
N1 Cu1 N1 C4 -86.6(13) 5_666 .
O1 Cu1 N1 C4 62.1(2) 5_666 .
O1 Cu1 N1 C4 -117.9(2) . .
O2 Cu1 N1 C4 -59.7(3) . .
O2 Cu1 N1 C4 120.3(3) 5_666 .
O4 Cu1 N1 C4 28.8(4) 5_666 .
O4 Cu1 N1 C4 -151.2(4) . .
C4 N1 C1 C2 -0.2(4) . .
Cu1 N1 C1 C2 -178.2(2) . .
C3 N2 C2 C1 1.1(4) . .
C3 N2 C2 C5 -178.8(2) . .
N1 C1 C2 N2 -0.5(4) . .
N1 C1 C2 C5 179.4(3) . .
C2 N2 C3 C4 -1.0(4) . .
C1 N1 C4 C3 0.3(4) . .
Cu1 N1 C4 C3 178.3(2) . .
N2 C3 C4 N1 0.3(4) . .
N2 C2 C5 C6 -4.3(4) . .
C1 C2 C5 C6 175.8(3) . .
C2 C5 C6 C7 179.5(3) . .
C5 C6 C7 C12 -170.7(3) . .
C5 C6 C7 C8 10.2(4) . .
C12 C7 C8 C9 0.8(4) . .
C6 C7 C8 C9 179.9(3) . .
C7 C8 C9 C10 0.4(4) . .
C8 C9 C10 C11 -1.1(4) . .
C9 C10 C11 C12 0.8(4) . .
C10 C11 C12 C7 0.3(4) . .
C8 C7 C12 C11 -1.1(4) . .
C6 C7 C12 C11 179.7(3) . .
C16 N4 C13 C14 -0.9(4) . .
C15 N5 C14 C13 -0.2(4) . .
C15 N5 C14 C17 179.9(2) . .
N4 C13 C14 N5 0.7(4) . .
N4 C13 C14 C17 -179.3(3) . .
C14 N5 C15 C16 -0.1(4) . .
C13 N4 C16 C15 0.6(4) . .
N5 C15 C16 N4 -0.2(4) . .
N5 C14 C17 C18 -7.5(4) . .
C13 C14 C17 C18 172.5(3) . .
C14 C17 C18 C19 -179.6(3) . .
C17 C18 C19 C24 171.5(3) . .
C17 C18 C19 C20 -9.0(5) . .
C24 C19 C20 C21 -0.2(4) . .
C18 C19 C20 C21 -179.8(3) . .
C19 C20 C21 C22 -1.3(4) . .
C20 C21 C22 C23 1.8(4) . .
C21 C22 C23 C24 -0.7(4) . .
C22 C23 C24 C19 -0.8(4) . .
C20 C19 C24 C23 1.3(4) . .
C18 C19 C24 C23 -179.1(3) . .
